data_7122881
loop_
_publ_author_name
'Chorazy, Szymon'
'Zakrzewski, Jakub J.'
'Reczy\'nski, Mateusz'
'Sieklucka, Barbara'

_publ_section_title
;
 Multi-colour uranyl emission efficiently tuned by hexacyanidometallates
 within hybrid coordination frameworks
;
_journal_name_full 'Chemical Communications'
_journal_paper_doi 10.1039/C8CC09757G
_journal_year 2019
_chemical_formula_moiety 'C26 H20 N10 O11 Pt U2'
_chemical_formula_sum 'C26 H20 N10 O11 Pt U2'
_chemical_formula_weight 1319.67
_space_group_IT_number 12
_symmetry_cell_setting monoclinic
_symmetry_Int_Tables_number 12
_symmetry_space_group_name_Hall '-C 2y'
_symmetry_space_group_name_H-M 'C 1 2/m 1'
_atom_sites_solution_hydrogens mixed
_audit_conform_dict_location ftp://ftp.iucr.org/pub/cif_core.dic
_audit_conform_dict_name cif_core.dic
_audit_conform_dict_version 2.4.3
_audit_creation_date 2018-07-24T18:09:42-00:00
_audit_creation_method 'WinGX routine CIF_UPDATE'
_audit_update_record
;
2018-07-24 deposited with the CCDC.
2019-01-21 downloaded from the CCDC.
;
_cell_angle_alpha 90
_cell_angle_beta 106.734(4)
_cell_angle_gamma 90
_cell_formula_units_Z 2
_cell_length_a 12.005(2)
_cell_length_b 15.276(3)
_cell_length_c 9.8911(16)
_cell_measurement_reflns_used 4182
_cell_measurement_temperature 293(2)
_cell_measurement_theta_max 27.475
_cell_measurement_theta_min 3.426
_cell_measurement_wavelength 0.71073
_cell_volume 1737.1(5)
_computing_molecular_graphics 'Ortep for Windows (Farrugia, 2012)'
_computing_publication_material 'WinGX publication routines (Farrugia, 2012)'
_computing_structure_refinement 'SHELXL-2014/7 (Sheldrick, 2014)'
_diffrn_ambient_temperature 293(2)
_diffrn_measured_fraction_theta_full 0.981
_diffrn_measured_fraction_theta_max 0.972
_diffrn_measurement_device_type 'D8Quest Eco Photon50'
_diffrn_measurement_method \w
_diffrn_radiation_monochromator graphite
_diffrn_radiation_probe x-ray
_diffrn_radiation_type MoK\a
_diffrn_radiation_wavelength 0.71073
_diffrn_reflns_av_R_equivalents 0.0397
_diffrn_reflns_av_unetI/netI 0.0484
_diffrn_reflns_Laue_measured_fraction_full 0.981
_diffrn_reflns_Laue_measured_fraction_max 0.972
_diffrn_reflns_limit_h_max 15
_diffrn_reflns_limit_h_min -14
_diffrn_reflns_limit_k_max 18
_diffrn_reflns_limit_k_min -19
_diffrn_reflns_limit_l_max 12
_diffrn_reflns_limit_l_min -11
_diffrn_reflns_number 4182
_diffrn_reflns_point_group_measured_fraction_full 0.981
_diffrn_reflns_point_group_measured_fraction_max 0.972
_diffrn_reflns_theta_full 25.242
_diffrn_reflns_theta_max 27.475
_diffrn_reflns_theta_min 3.426
_diffrn_standards_interval_time 0
_diffrn_standards_number 0
_exptl_absorpt_coefficient_mu 13.387
_exptl_absorpt_correction_T_max 0.414
_exptl_absorpt_correction_T_min 0.209
_exptl_absorpt_correction_type multi-scan
_exptl_absorpt_process_details 'ABSCOR (Rigaku, 1995)'
_exptl_crystal_colour yellow
_exptl_crystal_density_diffrn 2.523
_exptl_crystal_density_method 'not measured'
_exptl_crystal_description plate
_exptl_crystal_F_000 1192
_exptl_crystal_preparation Luminescent
_exptl_crystal_size_max 0.17
_exptl_crystal_size_mid 0.17
_exptl_crystal_size_min 0.08
_refine_diff_density_max 3.844
_refine_diff_density_min -1.27
_refine_diff_density_rms 0.275
_refine_ls_extinction_method none
_refine_ls_goodness_of_fit_ref 1.075
_refine_ls_hydrogen_treatment mixed
_refine_ls_matrix_type full
_refine_ls_number_constraints 0
_refine_ls_number_parameters 135
_refine_ls_number_reflns 2015
_refine_ls_number_restraints 19
_refine_ls_restrained_S_all 1.073
_refine_ls_R_factor_all 0.0688
_refine_ls_R_factor_gt 0.0489
_refine_ls_shift/su_max 0
_refine_ls_shift/su_mean 0
_refine_ls_structure_factor_coef Fsqd
_refine_ls_weighting_details 'w=1/[\s^2^(Fo^2^)+(0.0469P)^2^+68.0115P] where P=(Fo^2^+2Fc^2^)/3'
_refine_ls_weighting_scheme calc
_refine_ls_wR_factor_gt 0.1168
_refine_ls_wR_factor_ref 0.1245
_reflns_Friedel_coverage 0
_reflns_number_gt 1590
_reflns_number_total 2015
_reflns_threshold_expression 'I > 2\s(I)'
_cod_data_source_file c8cc09757g2.cif
_cod_data_source_block shelx_CCDC1
_cod_original_cell_volume 1737.0(5)
_cod_original_sg_symbol_H-M 'C 2/m'
_cod_database_code 7122881

loop_
_symmetry_equiv_pos_as_xyz
'x, y, z'
'-x, y, -z'
'x+1/2, y+1/2, z'
'-x+1/2, y+1/2, -z'
'-x, -y, -z'
'x, -y, z'
'-x+1/2, -y+1/2, -z'
'x+1/2, -y+1/2, z'

loop_
_atom_site_label
_atom_site_type_symbol
_atom_site_fract_x
_atom_site_fract_y
_atom_site_fract_z
_atom_site_U_iso_or_equiv
_atom_site_adp_type
_atom_site_occupancy
_atom_site_site_symmetry_order
_atom_site_calc_flag
_atom_site_refinement_flags_posn
_atom_site_refinement_flags_adp
_atom_site_refinement_flags_occupancy
Pt1 Pt 0.5 0 0.5 0.0308(3) Uani 1 4 d S T P
U1 U 0.5 0.37382(4) 0.5 0.0318(2) Uani 1 2 d S T P
O2 O 0.4036(8) 0.3215(6) 0.2698(10) 0.046(2) Uani 1 1 d D . .
O3 O 0.4364(14) 0.5 0.3649(15) 0.059(4) Uani 1 2 d DS T P
N4 N 0.2913(8) 0.3223(7) 0.1970(11) 0.035(2) Uani 1 1 d . . .
O1 O 0.6303(8) 0.3692(6) 0.4526(11) 0.045(2) Uani 1 1 d . . .
C1 C 0.5 0.1316(11) 0.5 0.034(4) Uani 1 2 d S TU P
C6 C 0.0619(10) 0.3184(8) 0.0402(13) 0.035(3) Uani 1 1 d . . .
C5 C 0.0998(11) 0.2775(11) 0.1721(15) 0.050(4) Uani 1 1 d . . .
H5 H 0.0456 0.2476 0.2091 0.06 Uiso 1 1 calc R U .
C4 C 0.2149(12) 0.2803(11) 0.2481(16) 0.050(4) Uani 1 1 d . . .
H4 H 0.2403 0.2523 0.3375 0.06 Uiso 1 1 calc R U .
C8 C 0.2588(11) 0.3604(10) 0.0737(15) 0.043(3) Uani 1 1 d . . .
H8 H 0.3151 0.3899 0.0398 0.052 Uiso 1 1 calc R U .
C2 C 0.3575(19) 0 0.334(2) 0.041(4) Uani 1 2 d S T P
C7 C 0.1446(12) 0.3588(10) -0.0084(14) 0.044(3) Uani 1 1 d . . .
H7 H 0.1232 0.3858 -0.0987 0.053 Uiso 1 1 calc R U .
C3 C 0.3978(19) 0 0.638(2) 0.044(5) Uani 1 2 d S T P
N3 N 0.344(2) 0 0.707(2) 0.070(6) Uani 1 2 d S T P
N2 N 0.2772(19) 0 0.241(2) 0.074(6) Uani 1 2 d DS T P
N1 N 0.5 0.2021(9) 0.5 0.051(5) Uani 1 2 d S TU P
O1S O 0.030(3) 0 0.132(4) 0.081(11) Uani 0.5 2 d DS TU P
H1B H 0.01(3) 0 0.216(17) 0.097 Uiso 0.5 2 d DS U P
H1A H 0.096(3) -0.031(6) 0.15(3) 0.097 Uiso 0.25 1 d D U P
H3A H 0.379(5) 0.5 0.407(7) 0.097 Uiso 1 2 d DS U P

loop_
_atom_site_aniso_label
_atom_site_aniso_U_11
_atom_site_aniso_U_22
_atom_site_aniso_U_33
_atom_site_aniso_U_23
_atom_site_aniso_U_13
_atom_site_aniso_U_12
Pt1 0.0540(6) 0.0142(4) 0.0283(5) 0 0.0184(5) 0
U1 0.0293(3) 0.0242(3) 0.0396(4) 0 0.0065(3) 0
O2 0.030(4) 0.058(6) 0.047(5) -0.014(5) 0.003(4) 0.000(4)
O3 0.085(11) 0.029(7) 0.044(8) 0 -0.008(8) 0
N4 0.025(5) 0.043(6) 0.036(5) -0.007(5) 0.007(4) -0.003(4)
O1 0.035(5) 0.053(6) 0.051(6) 0.000(5) 0.019(4) -0.005(4)
C1 0.058(8) 0.025(6) 0.027(7) 0 0.024(6) 0
C6 0.031(6) 0.040(7) 0.034(6) -0.002(6) 0.007(5) 0.001(5)
C5 0.029(7) 0.077(10) 0.042(8) 0.010(7) 0.007(6) -0.012(7)
C4 0.038(7) 0.067(9) 0.040(8) 0.017(7) 0.003(6) -0.001(7)
C8 0.037(7) 0.054(8) 0.043(8) 0.010(7) 0.018(6) -0.006(6)
C2 0.056(12) 0.043(11) 0.025(9) 0 0.015(9) 0
C7 0.041(7) 0.060(9) 0.028(7) 0.011(6) 0.006(6) 0.000(7)
C3 0.070(14) 0.023(9) 0.043(11) 0 0.025(11) 0
N3 0.105(17) 0.063(12) 0.070(14) 0 0.071(14) 0
N2 0.062(14) 0.104(18) 0.057(14) 0 0.018(12) 0
N1 0.085(13) 0.016(7) 0.054(10) 0 0.022(10) 0
O1S 0.071(13) 0.100(14) 0.074(13) 0 0.026(9) 0

loop_
_atom_type_symbol
_atom_type_description
_atom_type_scat_dispersion_real
_atom_type_scat_dispersion_imag
_atom_type_scat_source
C C 0.0033 0.0016 'International Tables Vol C Tables 4.2.6.8 and 6.1.1.4'
H H 0 0 'International Tables Vol C Tables 4.2.6.8 and 6.1.1.4'
N N 0.0061 0.0033 'International Tables Vol C Tables 4.2.6.8 and 6.1.1.4'
O O 0.0106 0.006 'International Tables Vol C Tables 4.2.6.8 and 6.1.1.4'
Pt Pt -1.7033 8.3905 'International Tables Vol C Tables 4.2.6.8 and 6.1.1.4'
U U -9.6767 9.6646 'International Tables Vol C Tables 4.2.6.8 and 6.1.1.4'

loop_
_geom_angle_atom_site_label_1
_geom_angle_atom_site_label_2
_geom_angle_atom_site_label_3
_geom_angle
_geom_angle_site_symmetry_1
_geom_angle_site_symmetry_3
C2 Pt1 C2 180 5_656 .
C2 Pt1 C1 90.000(2) 5_656 .
C2 Pt1 C1 90.000(2) . .
C2 Pt1 C1 90.000(2) 5_656 5_656
C2 Pt1 C1 90.000(3) . 5_656
C1 Pt1 C1 180 . 5_656
C2 Pt1 C3 90.6(8) 5_656 5_656
C2 Pt1 C3 89.4(8) . 5_656
C1 Pt1 C3 90.000(3) . 5_656
C1 Pt1 C3 90.0000(10) 5_656 5_656
C2 Pt1 C3 89.4(8) 5_656 .
C2 Pt1 C3 90.6(8) . .
C1 Pt1 C3 90.0000(10) . .
C1 Pt1 C3 90.000(3) 5_656 .
C3 Pt1 C3 180.0(12) 5_656 .
O1 U1 O1 175.4(6) . 2_656
O1 U1 O3 90.9(5) . 5_666
O1 U1 O3 92.8(5) 2_656 5_666
O1 U1 O3 92.8(5) . .
O1 U1 O3 90.9(5) 2_656 .
O3 U1 O3 69.4(6) 5_666 .
O1 U1 O2 91.0(4) . 2_656
O1 U1 O2 87.5(4) 2_656 2_656
O3 U1 O2 75.0(4) 5_666 2_656
O3 U1 O2 144.3(4) . 2_656
O1 U1 O2 87.5(4) . .
O1 U1 O2 91.0(4) 2_656 .
O3 U1 O2 144.3(4) 5_666 .
O3 U1 O2 75.0(4) . .
O2 U1 O2 140.7(5) 2_656 .
O1 U1 N1 87.7(3) . .
O1 U1 N1 87.7(3) 2_656 .
O3 U1 N1 145.3(3) 5_666 .
O3 U1 N1 145.3(3) . .
O2 U1 N1 70.4(2) 2_656 .
O2 U1 N1 70.4(2) . .
O1 U1 U1 92.3(3) . 5_666
O1 U1 U1 92.3(3) 2_656 5_666
O3 U1 U1 34.7(3) 5_666 5_666
O3 U1 U1 34.7(3) . 5_666
O2 U1 U1 109.6(2) 2_656 5_666
O2 U1 U1 109.6(2) . 5_666
N1 U1 U1 180 . 5_666
O1 U1 H3A 114.3(5) . .
O1 U1 H3A 69.7(5) 2_656 .
O3 U1 H3A 67.9(15) 5_666 .
O3 U1 H3A 21.6(3) . .
O2 U1 H3A 134.6(14) 2_656 .
O2 U1 H3A 80.3(14) . .
N1 U1 H3A 142.6(14) . .
U1 U1 H3A 37.4(13) 5_666 .
N4 O2 U1 130.7(7) . .
U1 O3 U1 110.6(6) 5_666 .
U1 O3 H3A 84(3) 5_666 .
U1 O3 H3A 84(3) . .
C8 N4 C4 121.0(11) . .
C8 N4 O2 119.5(11) . .
C4 N4 O2 119.4(11) . .
N1 C1 Pt1 180 . .
C7 C6 C5 117.0(11) . .
C7 C6 C6 122.2(13) . 2
C5 C6 C6 120.7(13) . 2
C4 C5 C6 120.2(13) . .
C4 C5 H5 119.9 . .
C6 C5 H5 119.9 . .
N4 C4 C5 120.2(13) . .
N4 C4 H4 119.9 . .
C5 C4 H4 119.9 . .
N4 C8 C7 121.4(12) . .
N4 C8 H8 119.3 . .
C7 C8 H8 119.3 . .
N2 C2 Pt1 180.0(19) . .
C6 C7 C8 120.1(12) . .
C6 C7 H7 120 . .
C8 C7 H7 120 . .
N3 C3 Pt1 179(2) . .
C1 N1 U1 180 . .

loop_
_geom_bond_atom_site_label_1
_geom_bond_atom_site_label_2
_geom_bond_distance
_geom_bond_site_symmetry_2
Pt1 C2 2.00(2) 5_656
Pt1 C2 2.00(2) .
Pt1 C1 2.010(17) .
Pt1 C1 2.010(17) 5_656
Pt1 C3 2.08(2) 5_656
Pt1 C3 2.08(2) .
U1 O1 1.760(9) .
U1 O1 1.760(9) 2_656
U1 O3 2.345(8) 5_666
U1 O3 2.345(8) .
U1 O2 2.376(9) 2_656
U1 O2 2.376(9) .
U1 N1 2.622(14) .
U1 U1 3.8551(14) 5_666
U1 H3A 2.43(4) .
O2 N4 1.333(13) .
O3 U1 2.345(8) 5_666
O3 H3A 0.900(5) .
N4 C8 1.306(17) .
N4 C4 1.332(17) .
C1 N1 1.08(2) .
C6 C7 1.368(18) .
C6 C5 1.399(19) .
C6 C6 1.47(2) 2
C5 C4 1.371(18) .
C5 H5 0.95 .
C4 H4 0.95 .
C8 C7 1.378(18) .
C8 H8 0.95 .
C2 N2 1.13(3) .
C7 H7 0.95 .
C3 N3 1.07(2) .
O1S H1B 0.900(10) .
O1S H1A 0.900(10) .
